data_2225855
loop_
_publ_author_name
'Khan, Islam Ullah'
Ejaz
'\,Sahin, Onur'
'B\"uy\"ukg\"ung\"or, Orhan'

_publ_section_title
;
 Dianilinedichloridozinc(II)
;
_journal_coeditor_code HB5384
_journal_issue 5
_journal_name_full 'Acta Crystallographica Section E'
_journal_page_first m492
_journal_paper_doi 10.1107/S1600536810012274
_journal_volume 66
_journal_year 2010
_chemical_formula_iupac '[Zn Cl2 (C6 H7 N)2]'
_chemical_formula_moiety 'C12 H14 Cl2 N2 Zn'
_chemical_formula_sum 'C12 H14 Cl2 N2 Zn'
_chemical_formula_weight 322.52
_chemical_name_systematic
;
Dianilinedichloridozinc(II)
;
_space_group_IT_number 15
_symmetry_cell_setting monoclinic
_symmetry_space_group_name_Hall '-C 2yc'
_symmetry_space_group_name_H-M 'C 1 2/c 1'
_atom_sites_solution_hydrogens geom
_atom_sites_solution_primary direct
_atom_sites_solution_secondary difmap
_cell_angle_alpha 90.00
_cell_angle_beta 108.8230(10)
_cell_angle_gamma 90.00
_cell_formula_units_Z 4
_cell_length_a 26.0713(7)
_cell_length_b 4.79580(10)
_cell_length_c 11.5880(3)
_cell_measurement_reflns_used 3956
_cell_measurement_temperature 296
_cell_measurement_theta_max 28.25
_cell_measurement_theta_min 2.86
_cell_volume 1371.39(6)
_computing_cell_refinement 'SAINT (Bruker, 2009)'
_computing_data_collection 'APEX2 (Bruker, 2009)'
_computing_data_reduction 'SAINT (Bruker, 2009)'
_computing_molecular_graphics 'ORTEP-3 for Windows (Farrugia, 1997)'
_computing_publication_material 'WinGX (Farrugia, 1999)'
_computing_structure_refinement 'SHELXL97 (Sheldrick, 2008)'
_computing_structure_solution 'SHELXS97 (Sheldrick, 2008)'
_diffrn_ambient_temperature 296
_diffrn_measured_fraction_theta_full 0.985
_diffrn_measured_fraction_theta_max 0.985
_diffrn_measurement_device_type 'Bruker Kappa APEXII CCD'
_diffrn_measurement_method 'phi and omega scans'
_diffrn_radiation_monochromator graphite
_diffrn_radiation_source 'fine-focus sealed tube'
_diffrn_radiation_type MoK\a
_diffrn_radiation_wavelength 0.71073
_diffrn_reflns_av_R_equivalents 0.0241
_diffrn_reflns_av_sigmaI/netI 0.0212
_diffrn_reflns_limit_h_max 34
_diffrn_reflns_limit_h_min -33
_diffrn_reflns_limit_k_max 6
_diffrn_reflns_limit_k_min -6
_diffrn_reflns_limit_l_max 15
_diffrn_reflns_limit_l_min -15
_diffrn_reflns_number 6369
_diffrn_reflns_theta_full 28.28
_diffrn_reflns_theta_max 28.28
_diffrn_reflns_theta_min 1.65
_exptl_absorpt_coefficient_mu 2.159
_exptl_absorpt_correction_type none
_exptl_crystal_colour colourless
_exptl_crystal_density_diffrn 1.562
_exptl_crystal_density_method 'not measured'
_exptl_crystal_description prism
_exptl_crystal_F_000 656
_exptl_crystal_size_max 0.41
_exptl_crystal_size_mid 0.38
_exptl_crystal_size_min 0.36
_refine_diff_density_max 0.418
_refine_diff_density_min -0.597
_refine_ls_extinction_method none
_refine_ls_goodness_of_fit_ref 1.005
_refine_ls_hydrogen_treatment mixed
_refine_ls_matrix_type full
_refine_ls_number_parameters 86
_refine_ls_number_reflns 1687
_refine_ls_number_restraints 2
_refine_ls_restrained_S_all 1.005
_refine_ls_R_factor_all 0.0342
_refine_ls_R_factor_gt 0.0247
_refine_ls_shift/su_max 0.001
_refine_ls_shift/su_mean 0.000
_refine_ls_structure_factor_coef Fsqd
_refine_ls_weighting_details 'calc w=1/[\s^2^(Fo^2^)+(0.0840P)^2^] where P=(Fo^2^+2Fc^2^)/3'
_refine_ls_weighting_scheme calc
_refine_ls_wR_factor_gt 0.0742
_refine_ls_wR_factor_ref 0.1022
_reflns_number_gt 1523
_reflns_number_total 1687
_reflns_threshold_expression I>2\s(I)
_cod_data_source_file hb5384.cif
_cod_data_source_block I
_cod_original_sg_symbol_H-M 'C 2/c'
_cod_database_code 2225855
_cod_database_fobs_code 2225855

loop_
_symmetry_equiv_pos_as_xyz
'x, y, z'
'-x, y, -z+1/2'
'x+1/2, y+1/2, z'
'-x+1/2, y+1/2, -z+1/2'
'-x, -y, -z'
'x, -y, z-1/2'
'-x+1/2, -y+1/2, -z'
'x+1/2, -y+1/2, z-1/2'

loop_
_atom_site_type_symbol
_atom_site_label
_atom_site_fract_x
_atom_site_fract_y
_atom_site_fract_z
_atom_site_U_iso_or_equiv
_atom_site_adp_type
_atom_site_calc_flag
_atom_site_refinement_flags
_atom_site_occupancy
_atom_site_disorder_assembly
_atom_site_disorder_group
C C1 0.60906(8) -0.0454(4) 0.73942(19) 0.0331(4) Uani d . 1 . .
C C2 0.61732(9) 0.1536(5) 0.6605(2) 0.0439(5) Uani d . 1 . .
H H2 0.5901 0.1934 0.5877 0.053 Uiso calc R 1 . .
C C3 0.66631(11) 0.2925(5) 0.6906(3) 0.0576(6) Uani d . 1 . .
H H3 0.6721 0.4253 0.6376 0.069 Uiso calc R 1 . .
C C4 0.70643(10) 0.2359(6) 0.7981(3) 0.0607(7) Uani d . 1 . .
H H4 0.7394 0.3296 0.8179 0.073 Uiso calc R 1 . .
C C5 0.69781(12) 0.0404(7) 0.8765(3) 0.0627(8) Uani d . 1 . .
H H5 0.7250 0.0025 0.9495 0.075 Uiso calc R 1 . .
C C6 0.64892(10) -0.1007(5) 0.8474(2) 0.0489(5) Uani d . 1 . .
H H6 0.6432 -0.2323 0.9009 0.059 Uiso calc R 1 . .
N N1 0.55735(7) -0.1834(3) 0.70997(15) 0.0341(3) Uani d D 1 . .
H H1A 0.5471(11) -0.230(6) 0.6350(17) 0.054(8) Uiso d D 1 . .
H H1B 0.5617(10) -0.332(4) 0.754(2) 0.045(6) Uiso d D 1 . .
Cl Cl1 0.45849(2) 0.32674(10) 0.58908(4) 0.04016(17) Uani d . 1 . .
Zn Zn1 0.5000 0.05523(6) 0.7500 0.03138(15) Uani d S 1 . .

loop_
_atom_site_aniso_label
_atom_site_aniso_U_11
_atom_site_aniso_U_22
_atom_site_aniso_U_33
_atom_site_aniso_U_12
_atom_site_aniso_U_13
_atom_site_aniso_U_23
C1 0.0365(9) 0.0326(9) 0.0337(10) 0.0014(6) 0.0163(8) -0.0056(7)
C2 0.0493(11) 0.0451(11) 0.0397(11) -0.0040(9) 0.0179(9) 0.0005(9)
C3 0.0661(15) 0.0534(13) 0.0633(16) -0.0166(11) 0.0350(13) -0.0052(11)
C4 0.0435(12) 0.0645(15) 0.0768(18) -0.0120(10) 0.0233(12) -0.0191(14)
C5 0.0438(13) 0.0722(19) 0.0598(18) 0.0019(11) -0.0002(12) -0.0077(13)
C6 0.0484(12) 0.0520(12) 0.0429(12) 0.0040(9) 0.0098(10) 0.0047(10)
N1 0.0409(8) 0.0301(7) 0.0337(8) -0.0014(6) 0.0154(7) -0.0032(6)
Cl1 0.0538(3) 0.0383(3) 0.0275(3) 0.00096(19) 0.0120(2) 0.00388(17)
Zn1 0.0355(2) 0.0309(2) 0.0300(2) 0.000 0.01373(14) 0.000

loop_
_atom_type_symbol
_atom_type_description
_atom_type_scat_dispersion_real
_atom_type_scat_dispersion_imag
_atom_type_scat_source
C C 0.0033 0.0016 'International Tables Vol C Tables 4.2.6.8 and 6.1.1.4'
H H 0.0000 0.0000 'International Tables Vol C Tables 4.2.6.8 and 6.1.1.4'
N N 0.0061 0.0033 'International Tables Vol C Tables 4.2.6.8 and 6.1.1.4'
Cl Cl 0.1484 0.1585 'International Tables Vol C Tables 4.2.6.8 and 6.1.1.4'
Zn Zn 0.2839 1.4301 'International Tables Vol C Tables 4.2.6.8 and 6.1.1.4'

loop_
_geom_angle_atom_site_label_1
_geom_angle_atom_site_label_2
_geom_angle_atom_site_label_3
_geom_angle_site_symmetry_1
_geom_angle_site_symmetry_3
_geom_angle
_geom_angle_publ_flag
C6 C1 C2 . . 120.2(2) ?
C6 C1 N1 . . 120.2(2) ?
C2 C1 N1 . . 119.52(19) ?
C3 C2 C1 . . 119.5(2) ?
C3 C2 H2 . . 120.2 ?
C1 C2 H2 . . 120.2 ?
C4 C3 C2 . . 120.4(3) ?
C4 C3 H3 . . 119.8 ?
C2 C3 H3 . . 119.8 ?
C3 C4 C5 . . 119.8(2) ?
C3 C4 H4 . . 120.1 ?
C5 C4 H4 . . 120.1 ?
C4 C5 C6 . . 120.5(3) ?
C4 C5 H5 . . 119.8 ?
C6 C5 H5 . . 119.8 ?
C1 C6 C5 . . 119.6(3) ?
C1 C6 H6 . . 120.2 ?
C5 C6 H6 . . 120.2 ?
C1 N1 Zn1 . . 112.63(11) ?
C1 N1 H1A . . 108.9(19) ?
Zn1 N1 H1A . . 111.4(19) ?
C1 N1 H1B . . 107.8(16) ?
Zn1 N1 H1B . . 107.1(17) ?
H1A N1 H1B . . 109(3) ?
N1 Zn1 N1 . 2_656 112.17(9) ?
N1 Zn1 Cl1 . 2_656 108.68(5) ?
N1 Zn1 Cl1 2_656 2_656 109.08(5) ?
N1 Zn1 Cl1 . . 109.08(5) y
N1 Zn1 Cl1 2_656 . 108.68(5) ?
Cl1 Zn1 Cl1 2_656 . 109.11(3) ?

loop_
_geom_bond_atom_site_label_1
_geom_bond_atom_site_label_2
_geom_bond_site_symmetry_2
_geom_bond_distance
_geom_bond_publ_flag
C1 C6 . 1.370(3) ?
C1 C2 . 1.386(3) ?
C1 N1 . 1.441(3) ?
C2 C3 . 1.382(3) ?
C2 H2 . 0.9300 ?
C3 C4 . 1.371(4) ?
C3 H3 . 0.9300 ?
C4 C5 . 1.373(5) ?
C4 H4 . 0.9300 ?
C5 C6 . 1.385(4) ?
C5 H5 . 0.9300 ?
C6 H6 . 0.9300 ?
Zn1 N1 . 2.0515(16) y
N1 H1A . 0.852(17) ?
N1 H1B . 0.860(17) ?
Zn1 Cl1 . 2.2454(5) y
Zn1 N1 2_656 2.0515(16) ?
Zn1 Cl1 2_656 2.2454(5) ?

loop_
_geom_hbond_atom_site_label_D
_geom_hbond_atom_site_label_H
_geom_hbond_atom_site_label_A
_geom_hbond_site_symmetry_A
_geom_hbond_distance_DH
_geom_hbond_distance_HA
_geom_hbond_distance_DA
_geom_hbond_angle_DHA
N1 H1A Cl1 5_656 0.852(17) 2.595(18) 3.4246(17) 165(2)
N1 H1B Cl1 2_646 0.860(17) 2.625(19) 3.4253(18) 155(2)

loop_
_geom_torsion_atom_site_label_1
_geom_torsion_atom_site_label_2
_geom_torsion_atom_site_label_3
_geom_torsion_atom_site_label_4
_geom_torsion_site_symmetry_1
_geom_torsion_site_symmetry_2
_geom_torsion_site_symmetry_3
_geom_torsion_site_symmetry_4
_geom_torsion
_geom_torsion_publ_flag
C6 C1 C2 C3 . . . . 1.0(3) ?
N1 C1 C2 C3 . . . . 177.9(2) ?
C1 C2 C3 C4 . . . . -0.5(4) ?
C2 C3 C4 C5 . . . . -0.2(4) ?
C3 C4 C5 C6 . . . . 0.2(5) ?
C2 C1 C6 C5 . . . . -0.9(4) ?
N1 C1 C6 C5 . . . . -177.8(2) ?
C4 C5 C6 C1 . . . . 0.3(4) ?
C6 C1 N1 Zn1 . . . . 97.29(19) ?
C2 C1 N1 Zn1 . . . . -79.6(2) ?
C1 N1 Zn1 N1 . . . 2_656 -151.65(16) ?
C1 N1 Zn1 Cl1 . . . 2_656 -30.96(15) ?
C1 N1 Zn1 Cl1 . . . . 87.90(14) ?
